data_4510090
loop_
_publ_author_name
'Braga, Dario'
'Chelazzi, Laura'
'Grepioni, Fabrizia'
'Nanna, Saverio'
'Rubini, Katia'
'Curzi, Marco'
'Giaffreda, Stefano'
'Saxell, Heidi E.'
'Bratz, Matthias'
'Chiodo, Tiziana'

_publ_section_title
;
 Imazamox: A Quest for Polymorphic Modifications of a Chiral and Racemic
 Herbicide
;
_journal_issue 3
_journal_name_full 'Crystal Growth &amp; Design'
_journal_page_first 1430
_journal_paper_doi 10.1021/cg4019025
_journal_volume 14
_journal_year 2014
_chemical_absolute_configuration rm
_chemical_formula_sum 'C15 H19 N3 O4'
_chemical_formula_weight 305.33
_chemical_name_systematic
; 
 ? 
;
_space_group_IT_number 19
_symmetry_cell_setting orthorhombic
_symmetry_space_group_name_Hall 'P 2ac 2ab'
_symmetry_space_group_name_H-M 'P 21 21 21'
_atom_sites_solution_hydrogens geom
_atom_sites_solution_primary direct
_atom_sites_solution_secondary difmap
_audit_creation_method SHELXL-97
_cell_angle_alpha 90.00
_cell_angle_beta 90.00
_cell_angle_gamma 90.00
_cell_formula_units_Z 8
_cell_length_a 7.2754(11)
_cell_length_b 16.048(3)
_cell_length_c 25.129(4)
_cell_measurement_temperature 103(2)
_cell_volume 2934.0(8)
_computing_structure_refinement 'SHELXL-97 (Sheldrick, 1997)'
_computing_structure_solution 'SHELXS-97 (Sheldrick, 1990)'
_diffrn_ambient_temperature 103(2)
_diffrn_measured_fraction_theta_full 0.964
_diffrn_measured_fraction_theta_max 0.964
_diffrn_radiation_monochromator graphite
_diffrn_radiation_source 'fine-focus sealed tube'
_diffrn_radiation_type CuK\a
_diffrn_radiation_wavelength 1.54178
_diffrn_reflns_av_R_equivalents 0.0435
_diffrn_reflns_av_sigmaI/netI 0.0385
_diffrn_reflns_limit_h_max 7
_diffrn_reflns_limit_h_min -7
_diffrn_reflns_limit_k_max 14
_diffrn_reflns_limit_k_min -16
_diffrn_reflns_limit_l_max 27
_diffrn_reflns_limit_l_min -24
_diffrn_reflns_number 16847
_diffrn_reflns_theta_full 57.35
_diffrn_reflns_theta_max 57.35
_diffrn_reflns_theta_min 3.27
_exptl_absorpt_coefficient_mu 0.844
_exptl_absorpt_correction_T_max 1.00000
_exptl_absorpt_correction_T_min 0.98216
_exptl_absorpt_correction_type multi-scan
_exptl_absorpt_process_details
;
CrysAlisPro, Oxford Diffraction Ltd.,
Version 1.171.34.44 (release 25-10-2010 CrysAlis171 .NET)
(compiled Oct 25 2010,18:11:34)
Empirical absorption correction using spherical harmonics,
 implemented in SCALE3 ABSPACK scaling algorithm.
;
_exptl_crystal_density_diffrn 1.382
_exptl_crystal_density_method 'not measured'
_exptl_crystal_F_000 1296
_exptl_crystal_size_max 0.4
_exptl_crystal_size_mid 0.2
_exptl_crystal_size_min 0.2
_refine_diff_density_max 0.198
_refine_diff_density_min -0.179
_refine_diff_density_rms 0.044
_refine_ls_abs_structure_details 'Flack H D (1983), Acta Cryst. A39, 876-881'
_refine_ls_abs_structure_Flack 0.7(3)
_refine_ls_extinction_coef 0.00210(16)
_refine_ls_extinction_expression Fc^*^=kFc[1+0.001xFc^2^\l^3^/sin(2\q)]^-1/4^
_refine_ls_extinction_method SHELXL
_refine_ls_goodness_of_fit_ref 1.061
_refine_ls_hydrogen_treatment mixed
_refine_ls_matrix_type full
_refine_ls_number_parameters 406
_refine_ls_number_reflns 3731
_refine_ls_number_restraints 0
_refine_ls_restrained_S_all 1.061
_refine_ls_R_factor_all 0.0452
_refine_ls_R_factor_gt 0.0385
_refine_ls_shift/su_max 0.000
_refine_ls_shift/su_mean 0.000
_refine_ls_structure_factor_coef Fsqd
_refine_ls_weighting_details 'calc w=1/[\s^2^(Fo^2^)+(0.0442P)^2^+1.1207P] where P=(Fo^2^+2Fc^2^)/3'
_refine_ls_weighting_scheme calc
_refine_ls_wR_factor_gt 0.0884
_refine_ls_wR_factor_ref 0.0908
_reflns_number_gt 3313
_reflns_number_total 3731
_reflns_threshold_expression >2sigma(I)
_cod_data_source_file cg4019025_si_004.cif
_cod_data_source_block sax087
_cod_original_sg_symbol_H-M P212121
_cod_database_code 4510090

loop_
_symmetry_equiv_pos_as_xyz
'x, y, z'
'-x+1/2, -y, z+1/2'
'-x, y+1/2, -z+1/2'
'x+1/2, -y+1/2, -z'

loop_
_atom_site_label
_atom_site_type_symbol
_atom_site_fract_x
_atom_site_fract_y
_atom_site_fract_z
_atom_site_U_iso_or_equiv
_atom_site_adp_type
_atom_site_occupancy
_atom_site_symmetry_multiplicity
_atom_site_calc_flag
_atom_site_refinement_flags
O1 O 0.6331(3) 0.70325(13) 0.37913(8) 0.0270(5) Uani 1 1 d .
O2 O 0.6259(3) 0.34259(12) 0.31431(8) 0.0244(5) Uani 1 1 d .
H2 H 0.6381 0.3934 0.3215 0.037 Uiso 1 1 calc R
O3 O 0.5068(3) 0.26551(13) 0.25058(8) 0.0281(6) Uani 1 1 d .
O4 O 0.2849(3) 0.49288(14) 0.06110(8) 0.0317(6) Uani 1 1 d .
O5 O 0.1597(3) 0.05493(13) 0.37590(8) 0.0297(5) Uani 1 1 d .
O6 O 0.1070(3) 0.41612(12) 0.31323(8) 0.0257(5) Uani 1 1 d .
H6 H 0.1357 0.3662 0.3190 0.039 Uiso 1 1 calc R
O7 O -0.0334(3) 0.48935(14) 0.25182(8) 0.0316(6) Uani 1 1 d .
O8 O -0.1991(3) 0.25108(13) 0.06151(7) 0.0306(5) Uani 1 1 d .
N1 N 0.6172(3) 0.49054(15) 0.34112(9) 0.0217(6) Uani 1 1 d .
N2 N 0.5545(3) 0.61708(14) 0.30845(9) 0.0206(6) Uani 1 1 d .
H22A H 0.5186 0.6541 0.2848 0.025 Uiso 1 1 calc R
N3 N 0.4322(3) 0.55659(15) 0.21729(9) 0.0228(6) Uani 1 1 d .
N4 N 0.1398(3) 0.26624(14) 0.33671(9) 0.0211(6) Uani 1 1 d .
N5 N 0.0786(3) 0.13952(14) 0.30490(9) 0.0218(6) Uani 1 1 d .
H5 H 0.0437 0.1019 0.2815 0.026 Uiso 1 1 calc R
N6 N -0.0347(3) 0.19781(15) 0.21241(9) 0.0233(6) Uani 1 1 d .
C1 C 0.5991(4) 0.44957(19) 0.46007(12) 0.0315(8) Uani 1 1 d .
H1A H 0.5238 0.4425 0.4921 0.047 Uiso 1 1 calc R
H1B H 0.7295 0.4471 0.4697 0.047 Uiso 1 1 calc R
H1C H 0.5709 0.4050 0.4347 0.047 Uiso 1 1 calc R
C2 C 0.5569(4) 0.53421(19) 0.43469(11) 0.0237(7) Uani 1 1 d .
H2A H 0.5919 0.5781 0.4610 0.028 Uiso 1 1 calc R
C3 C 0.3509(4) 0.5423(2) 0.42472(12) 0.0294(8) Uani 1 1 d .
H3A H 0.3128 0.5015 0.3979 0.044 Uiso 1 1 calc R
H3B H 0.3234 0.5986 0.4119 0.044 Uiso 1 1 calc R
H3C H 0.2841 0.5321 0.4579 0.044 Uiso 1 1 calc R
C4 C 0.6688(4) 0.55045(18) 0.38337(11) 0.0226(7) Uani 1 1 d .
C5 C 0.8772(4) 0.54765(19) 0.39232(12) 0.0241(7) Uani 1 1 d .
H5A H 0.9113 0.4937 0.4077 0.036 Uiso 1 1 calc R
H5B H 0.9131 0.5924 0.4168 0.036 Uiso 1 1 calc R
H5C H 0.9406 0.5551 0.3582 0.036 Uiso 1 1 calc R
C6 C 0.6180(4) 0.6345(2) 0.35894(11) 0.0215(7) Uani 1 1 d .
C7 C 0.5566(4) 0.53192(18) 0.30117(11) 0.0194(7) Uani 1 1 d .
C8 C 0.4890(4) 0.4963(2) 0.25017(11) 0.0208(8) Uani 1 1 d .
C9 C 0.4770(4) 0.41095(18) 0.23768(12) 0.0190(7) Uani 1 1 d .
C10 C 0.4000(4) 0.39159(19) 0.18741(12) 0.0219(7) Uani 1 1 d .
H10 H 0.3915 0.3350 0.1766 0.026 Uiso 1 1 calc R
C11 C 0.3370(4) 0.4534(2) 0.15398(11) 0.0218(8) Uani 1 1 d .
C12 C 0.3590(4) 0.53557(19) 0.17088(12) 0.0245(8) Uani 1 1 d .
H12 H 0.3194 0.5789 0.1478 0.029 Uiso 1 1 calc R
C13 C 0.5392(4) 0.3346(2) 0.26907(12) 0.0214(7) Uani 1 1 d .
C14 C 0.2439(4) 0.4343(2) 0.10186(11) 0.0281(8) Uani 1 1 d .
H14A H 0.2821 0.3782 0.0899 0.034 Uiso 1 1 calc R
H14B H 0.1093 0.4332 0.1075 0.034 Uiso 1 1 calc R
C15 C 0.4688(4) 0.4854(2) 0.04238(12) 0.0310(8) Uani 1 1 d .
H15A H 0.5543 0.4948 0.0719 0.046 Uiso 1 1 calc R
H15B H 0.4909 0.5270 0.0145 0.046 Uiso 1 1 calc R
H15C H 0.4879 0.4294 0.0278 0.046 Uiso 1 1 calc R
C16 C 0.1053(5) 0.31647(19) 0.44866(12) 0.0322(8) Uani 1 1 d .
H16A H 0.0548 0.3545 0.4219 0.048 Uiso 1 1 calc R
H16B H 0.2367 0.3278 0.4534 0.048 Uiso 1 1 calc R
H16C H 0.0413 0.3248 0.4825 0.048 Uiso 1 1 calc R
C17 C 0.0790(4) 0.22662(18) 0.43026(12) 0.0250(8) Uani 1 1 d .
H17 H 0.1243 0.1891 0.4592 0.030 Uiso 1 1 calc R
C18 C -0.1247(4) 0.2088(2) 0.42201(12) 0.0314(8) Uani 1 1 d .
H18A H -0.1943 0.2288 0.4529 0.047 Uiso 1 1 calc R
H18B H -0.1434 0.1487 0.4179 0.047 Uiso 1 1 calc R
H18C H -0.1676 0.2375 0.3899 0.047 Uiso 1 1 calc R
C19 C 0.1916(4) 0.20767(19) 0.37958(11) 0.0240(8) Uani 1 1 d .
C20 C 0.4005(4) 0.2107(2) 0.38885(12) 0.0282(8) Uani 1 1 d .
H20A H 0.4645 0.2031 0.3549 0.042 Uiso 1 1 calc R
H20B H 0.4361 0.1662 0.4135 0.042 Uiso 1 1 calc R
H20C H 0.4340 0.2649 0.4041 0.042 Uiso 1 1 calc R
C21 C 0.1420(4) 0.12337(19) 0.35529(12) 0.0231(7) Uani 1 1 d .
C23 C 0.0786(4) 0.22443(19) 0.29701(12) 0.0223(8) Uani 1 1 d .
C24 C 0.0067(4) 0.2601(2) 0.24641(11) 0.0195(8) Uani 1 1 d .
C25 C -0.0220(4) 0.34464(19) 0.23485(12) 0.0196(7) Uani 1 1 d .
C26 C -0.0996(4) 0.36171(18) 0.18542(12) 0.0207(7) Uani 1 1 d .
H26 H -0.1230 0.4180 0.1759 0.025 Uiso 1 1 calc R
C27 C -0.1435(4) 0.29925(19) 0.14994(11) 0.0208(7) Uani 1 1 d .
C28 C -0.1075(4) 0.21870(19) 0.16551(12) 0.0237(8) Uani 1 1 d .
H28 H -0.1362 0.1751 0.1413 0.028 Uiso 1 1 calc R
C29 C 0.0186(4) 0.4213(2) 0.26843(12) 0.0201(7) Uani 1 1 d .
C30 C -0.2348(4) 0.3174(2) 0.09705(11) 0.0252(8) Uani 1 1 d .
H30A H -0.3691 0.3237 0.1021 0.030 Uiso 1 1 calc R
H30B H -0.1863 0.3701 0.0822 0.030 Uiso 1 1 calc R
C31 C -0.3195(5) 0.2521(2) 0.01681(11) 0.0336(8) Uani 1 1 d .
H31A H -0.4472 0.2531 0.0292 0.050 Uiso 1 1 calc R
H31B H -0.2990 0.2021 -0.0048 0.050 Uiso 1 1 calc R
H31C H -0.2951 0.3018 -0.0047 0.050 Uiso 1 1 calc R

loop_
_atom_site_aniso_label
_atom_site_aniso_U_11
_atom_site_aniso_U_22
_atom_site_aniso_U_33
_atom_site_aniso_U_23
_atom_site_aniso_U_13
_atom_site_aniso_U_12
O1 0.0352(13) 0.0202(13) 0.0256(12) -0.0032(10) 0.0000(10) -0.0006(10)
O2 0.0342(13) 0.0142(11) 0.0248(13) -0.0008(9) -0.0038(10) 0.0007(9)
O3 0.0400(14) 0.0180(14) 0.0263(13) -0.0029(10) -0.0041(11) -0.0014(10)
O4 0.0282(13) 0.0392(14) 0.0277(12) 0.0021(11) -0.0021(11) 0.0014(10)
O5 0.0392(14) 0.0211(13) 0.0288(13) 0.0041(10) -0.0048(11) -0.0002(10)
O6 0.0365(13) 0.0169(11) 0.0236(12) 0.0011(10) -0.0051(11) 0.0005(10)
O7 0.0437(14) 0.0218(14) 0.0293(13) 0.0002(10) -0.0047(12) 0.0045(11)
O8 0.0327(13) 0.0403(13) 0.0189(12) -0.0066(11) -0.0065(11) 0.0078(10)
N1 0.0236(15) 0.0205(15) 0.0209(14) 0.0032(12) -0.0011(12) -0.0026(12)
N2 0.0295(15) 0.0155(16) 0.0170(14) 0.0020(11) -0.0021(12) 0.0004(11)
N3 0.0265(15) 0.0228(16) 0.0191(15) 0.0023(12) -0.0040(12) -0.0016(12)
N4 0.0230(16) 0.0226(16) 0.0177(14) -0.0011(12) -0.0022(11) 0.0006(12)
N5 0.0336(16) 0.0117(16) 0.0201(15) 0.0009(11) -0.0055(12) -0.0003(11)
N6 0.0283(15) 0.0224(16) 0.0193(15) 0.0000(12) -0.0035(12) 0.0027(12)
C1 0.0282(19) 0.035(2) 0.0311(19) 0.0093(15) -0.0006(15) -0.0038(16)
C2 0.0265(19) 0.0254(19) 0.0193(17) -0.0023(15) 0.0003(14) 0.0000(14)
C3 0.0251(19) 0.037(2) 0.0263(19) 0.0042(15) 0.0042(14) 0.0017(15)
C4 0.0255(19) 0.0190(18) 0.0232(18) -0.0018(14) -0.0032(14) 0.0007(14)
C5 0.0232(18) 0.0257(18) 0.0236(18) -0.0004(14) -0.0007(14) 0.0000(15)
C6 0.0219(17) 0.025(2) 0.0176(17) -0.0033(15) 0.0023(14) -0.0001(15)
C7 0.0224(18) 0.020(2) 0.0157(17) 0.0018(15) 0.0048(14) 0.0011(13)
C8 0.0207(18) 0.025(2) 0.0169(18) 0.0008(14) 0.0074(16) 0.0008(14)
C9 0.0152(17) 0.022(2) 0.0198(17) 0.0011(15) 0.0056(14) 0.0003(13)
C10 0.0203(18) 0.0236(19) 0.0218(18) -0.0027(15) 0.0055(15) -0.0007(13)
C11 0.0189(18) 0.030(2) 0.0168(17) -0.0002(15) 0.0028(14) -0.0012(14)
C12 0.0252(19) 0.028(2) 0.0206(18) 0.0028(15) -0.0009(14) 0.0028(15)
C13 0.0241(19) 0.022(2) 0.0184(18) -0.0008(16) 0.0038(15) -0.0001(14)
C14 0.0300(19) 0.036(2) 0.0184(17) 0.0021(16) 0.0007(14) -0.0087(16)
C15 0.029(2) 0.038(2) 0.0260(18) 0.0016(16) 0.0008(15) -0.0028(15)
C16 0.041(2) 0.030(2) 0.0248(19) -0.0031(15) 0.0031(16) 0.0008(16)
C17 0.0296(19) 0.0227(19) 0.0227(18) 0.0031(14) -0.0009(15) -0.0009(14)
C18 0.0231(19) 0.041(2) 0.0299(19) 0.0004(16) 0.0046(15) -0.0027(16)
C19 0.0310(19) 0.0219(19) 0.0191(17) 0.0045(15) -0.0019(15) -0.0011(14)
C20 0.0215(19) 0.0306(19) 0.0325(19) 0.0034(15) -0.0055(15) -0.0001(15)
C21 0.0243(18) 0.020(2) 0.0246(19) 0.0012(15) 0.0019(15) -0.0001(14)
C23 0.0205(18) 0.026(2) 0.0206(18) -0.0030(15) 0.0011(15) 0.0042(14)
C24 0.0144(17) 0.023(2) 0.0207(18) -0.0014(15) 0.0008(15) -0.0007(13)
C25 0.0175(17) 0.022(2) 0.0196(17) 0.0038(15) 0.0029(14) -0.0002(13)
C26 0.0173(17) 0.0179(18) 0.0269(19) 0.0047(15) 0.0060(14) 0.0020(13)
C27 0.0191(17) 0.024(2) 0.0196(17) -0.0010(15) 0.0032(13) 0.0017(14)
C28 0.030(2) 0.024(2) 0.0165(18) -0.0046(14) -0.0011(15) -0.0032(15)
C29 0.0184(17) 0.022(2) 0.0198(18) 0.0010(16) 0.0015(14) 0.0008(14)
C30 0.0273(19) 0.030(2) 0.0183(17) -0.0029(15) -0.0003(14) -0.0010(15)
C31 0.038(2) 0.039(2) 0.0230(18) -0.0025(16) -0.0056(17) -0.0004(16)

loop_
_atom_type_symbol
_atom_type_description
_atom_type_scat_dispersion_real
_atom_type_scat_dispersion_imag
_atom_type_scat_source
C C 0.0181 0.0091 'International Tables Vol C Tables 4.2.6.8 and 6.1.1.4'
H H 0.0000 0.0000 'International Tables Vol C Tables 4.2.6.8 and 6.1.1.4'
N N 0.0311 0.0180 'International Tables Vol C Tables 4.2.6.8 and 6.1.1.4'
O O 0.0492 0.0322 'International Tables Vol C Tables 4.2.6.8 and 6.1.1.4'

loop_
_geom_angle_atom_site_label_1
_geom_angle_atom_site_label_2
_geom_angle_atom_site_label_3
_geom_angle
C14 O4 C15 112.3(2)
C30 O8 C31 112.1(2)
C7 N1 C4 108.2(2)
C6 N2 C7 108.6(2)
C12 N3 C8 118.9(3)
C23 N4 C19 108.8(2)
C21 N5 C23 108.6(2)
C28 N6 C24 117.5(3)
C3 C2 C1 109.9(3)
C3 C2 C4 111.5(2)
C1 C2 C4 113.0(2)
N1 C4 C6 102.9(2)
N1 C4 C5 109.7(2)
C6 C4 C5 108.9(2)
N1 C4 C2 110.8(2)
C6 C4 C2 110.9(2)
C5 C4 C2 113.2(2)
O1 C6 N2 126.6(3)
O1 C6 C4 127.6(3)
N2 C6 C4 105.8(2)
N1 C7 N2 114.4(3)
N1 C7 C8 126.1(3)
N2 C7 C8 119.5(3)
N3 C8 C9 123.2(3)
N3 C8 C7 110.9(3)
C9 C8 C7 125.9(3)
C8 C9 C10 115.9(3)
C8 C9 C13 130.4(3)
C10 C9 C13 113.7(3)
C11 C10 C9 121.2(3)
C10 C11 C12 117.2(3)
C10 C11 C14 122.2(3)
C12 C11 C14 120.6(3)
N3 C12 C11 123.7(3)
O3 C13 O2 120.8(3)
O3 C13 C9 118.3(3)
O2 C13 C9 120.9(3)
O4 C14 C11 113.5(2)
C18 C17 C16 109.9(3)
C18 C17 C19 111.5(2)
C16 C17 C19 111.7(2)
N4 C19 C21 102.2(2)
N4 C19 C20 110.0(2)
C21 C19 C20 108.8(3)
N4 C19 C17 109.9(2)
C21 C19 C17 112.2(2)
C20 C19 C17 113.1(2)
O5 C21 N5 126.6(3)
O5 C21 C19 127.0(3)
N5 C21 C19 106.3(2)
N4 C23 N5 113.9(3)
N4 C23 C24 125.8(3)
N5 C23 C24 120.2(3)
N6 C24 C25 123.5(3)
N6 C24 C23 109.6(3)
C25 C24 C23 126.9(3)
C26 C25 C24 115.8(3)
C26 C25 C29 114.5(3)
C24 C25 C29 129.7(3)
C27 C26 C25 121.9(3)
C28 C27 C26 117.1(3)
C28 C27 C30 120.9(3)
C26 C27 C30 122.0(3)
N6 C28 C27 124.2(3)
O7 C29 O6 120.2(3)
O7 C29 C25 118.1(3)
O6 C29 C25 121.7(3)
O8 C30 C27 109.2(2)

loop_
_geom_bond_atom_site_label_1
_geom_bond_atom_site_label_2
_geom_bond_distance
O1 C6 1.220(3)
O2 C13 1.307(4)
O3 C13 1.224(4)
O4 C14 1.422(3)
O4 C15 1.423(4)
O5 C21 1.221(3)
O6 C29 1.299(4)
O7 C29 1.229(3)
O8 C30 1.414(3)
O8 C31 1.424(3)
N1 C7 1.282(3)
N1 C4 1.481(4)
N2 C6 1.379(4)
N2 C7 1.379(4)
N3 C12 1.326(4)
N3 C8 1.338(4)
N4 C23 1.282(3)
N4 C19 1.479(4)
N5 C21 1.372(4)
N5 C23 1.377(4)
N6 C28 1.335(4)
N6 C24 1.349(4)
C1 C2 1.532(4)
C2 C3 1.525(4)
C2 C4 1.547(4)
C4 C6 1.527(4)
C4 C5 1.534(4)
C7 C8 1.487(4)
C8 C9 1.408(4)
C9 C10 1.417(4)
C9 C13 1.526(4)
C10 C11 1.378(4)
C11 C12 1.395(4)
C11 C14 1.506(4)
C16 C17 1.526(4)
C17 C18 1.524(4)
C17 C19 1.545(4)
C19 C21 1.527(4)
C19 C20 1.538(4)
C23 C24 1.489(4)
C24 C25 1.404(4)
C25 C26 1.392(4)
C25 C29 1.521(4)
C26 C27 1.379(4)
C27 C28 1.376(4)
C27 C30 1.514(4)

loop_
_geom_torsion_atom_site_label_1
_geom_torsion_atom_site_label_2
_geom_torsion_atom_site_label_3
_geom_torsion_atom_site_label_4
_geom_torsion
C7 N1 C4 C6 1.7(3)
C7 N1 C4 C5 -114.1(3)
C7 N1 C4 C2 120.3(3)
C3 C2 C4 N1 -59.5(3)
C1 C2 C4 N1 64.9(3)
C3 C2 C4 C6 54.1(3)
C1 C2 C4 C6 178.5(2)
C3 C2 C4 C5 176.8(3)
C1 C2 C4 C5 -58.8(3)
C7 N2 C6 O1 -179.2(3)
C7 N2 C6 C4 2.0(3)
N1 C4 C6 O1 179.0(3)
C5 C4 C6 O1 -64.7(4)
C2 C4 C6 O1 60.5(4)
N1 C4 C6 N2 -2.2(3)
C5 C4 C6 N2 114.1(3)
C2 C4 C6 N2 -120.7(3)
C4 N1 C7 N2 -0.6(3)
C4 N1 C7 C8 -179.7(3)
C6 N2 C7 N1 -0.9(4)
C6 N2 C7 C8 178.2(2)
C12 N3 C8 C9 0.8(4)
C12 N3 C8 C7 -176.7(3)
N1 C7 C8 N3 178.8(3)
N2 C7 C8 N3 -0.3(4)
N1 C7 C8 C9 1.3(5)
N2 C7 C8 C9 -177.8(3)
N3 C8 C9 C10 0.0(4)
C7 C8 C9 C10 177.1(3)
N3 C8 C9 C13 178.0(3)
C7 C8 C9 C13 -4.9(5)
C8 C9 C10 C11 -1.6(4)
C13 C9 C10 C11 -180.0(3)
C9 C10 C11 C12 2.4(4)
C9 C10 C11 C14 -176.1(3)
C8 N3 C12 C11 0.1(4)
C10 C11 C12 N3 -1.7(5)
C14 C11 C12 N3 176.9(3)
C8 C9 C13 O3 177.1(3)
C10 C9 C13 O3 -4.9(4)
C8 C9 C13 O2 -3.4(5)
C10 C9 C13 O2 174.6(3)
C15 O4 C14 C11 71.5(3)
C10 C11 C14 O4 -144.6(3)
C12 C11 C14 O4 36.8(4)
C23 N4 C19 C21 -1.1(3)
C23 N4 C19 C20 114.4(3)
C23 N4 C19 C17 -120.4(3)
C18 C17 C19 N4 66.2(3)
C16 C17 C19 N4 -57.2(3)
C18 C17 C19 C21 -46.8(3)
C16 C17 C19 C21 -170.2(3)
C18 C17 C19 C20 -170.4(3)
C16 C17 C19 C20 66.2(3)
C23 N5 C21 O5 179.7(3)
C23 N5 C21 C19 -2.1(3)
N4 C19 C21 O5 -179.9(3)
C20 C19 C21 O5 63.8(4)
C17 C19 C21 O5 -62.2(4)
N4 C19 C21 N5 1.9(3)
C20 C19 C21 N5 -114.4(3)
C17 C19 C21 N5 119.6(3)
C19 N4 C23 N5 -0.2(3)
C19 N4 C23 C24 178.0(3)
C21 N5 C23 N4 1.5(3)
C21 N5 C23 C24 -176.8(3)
C28 N6 C24 C25 -0.3(4)
C28 N6 C24 C23 177.7(3)
N4 C23 C24 N6 176.2(3)
N5 C23 C24 N6 -5.8(4)
N4 C23 C24 C25 -5.9(5)
N5 C23 C24 C25 172.1(3)
N6 C24 C25 C26 0.8(4)
C23 C24 C25 C26 -176.9(3)
N6 C24 C25 C29 -179.4(3)
C23 C24 C25 C29 3.0(5)
C24 C25 C26 C27 -0.7(4)
C29 C25 C26 C27 179.5(3)
C25 C26 C27 C28 0.1(4)
C25 C26 C27 C30 177.5(3)
C24 N6 C28 C27 -0.4(4)
C26 C27 C28 N6 0.5(5)
C30 C27 C28 N6 -177.0(3)
C26 C25 C29 O7 6.1(4)
C24 C25 C29 O7 -173.7(3)
C26 C25 C29 O6 -173.3(3)
C24 C25 C29 O6 6.9(4)
C31 O8 C30 C27 163.8(2)
C28 C27 C30 O8 -25.4(4)
C26 C27 C30 O8 157.3(3)
